data_4027738
loop_
_publ_author_name
'Giorgio Abbiati'
'Arjana Doda'
'Monica Dell'Acqua'
'Valentina Pirovano'
'Diego Facoetti'
'Silvia Rizzato'
'Elisabetta Rossi'

_publ_contact_author_address
;     
 Universita' degli Studi di Milano, Dipartimento di Scienze Farmaceutiche, 
 Sezione di Chimica Generale e Organica A. Marchesini,
 via Venezian, 21, 20133 Milano, Italy
;
_publ_contact_author_email giorgio.abbiati@unimi.it
_publ_contact_author_name 'Giorgio Abbiati'
_publ_section_title
;
 Synthesis of Two Unnatural Oxygenated Aaptaminoids
;
_journal_name_full 'Journal of Organic Chemistry'
_journal_page_first 10461
_journal_page_last 10467
_journal_paper_doi 10.1021/jo3020598
_journal_volume 77
_journal_year 2012
_chemical_formula_moiety 'C13 H11 N O3'
_chemical_formula_sum 'C13 H11 N O3'
_chemical_formula_weight 229.23
_space_group_IT_number 14
_symmetry_cell_setting monoclinic
_symmetry_Int_Tables_number 14
_symmetry_space_group_name_Hall '-P 2yn'
_symmetry_space_group_name_H-M 'P 1 21/n 1'
_atom_sites_solution_hydrogens geom
_atom_sites_solution_primary direct
_atom_sites_solution_secondary difmap
_audit_creation_method 'WinGX routine CIF_UPDATE'
_cell_angle_alpha 90
_cell_angle_beta 111.019(4)
_cell_angle_gamma 90
_cell_formula_units_Z 4
_cell_length_a 8.334(2)
_cell_length_b 16.239(4)
_cell_length_c 8.456(2)
_cell_measurement_reflns_used 443
_cell_measurement_temperature 120(2)
_cell_measurement_theta_max 19
_cell_measurement_theta_min 2.5
_cell_volume 1068.3(4)
_computing_molecular_graphics 'ORTEP-3: Farrugia, L. J. (1997). J. Appl. Cryst. 30, 565'
_computing_publication_material 'WinGX: Farrugia, L. J. (1999). J. Appl. Cryst. 32, 837-838'
_computing_structure_refinement 'SHELXL-97 (Sheldrick, 1997)'
_computing_structure_solution 'SHELXS-97 (Sheldrick, 1990)'
_diffrn_ambient_temperature 120(2)
_diffrn_detector CCD_plate
_diffrn_measured_fraction_theta_full 0.99
_diffrn_measured_fraction_theta_max 0.99
_diffrn_measurement_device SMART
_diffrn_measurement_method omega-scan
_diffrn_radiation_monochromator graphite
_diffrn_radiation_type MoK\a
_diffrn_radiation_wavelength 0.71073
_diffrn_reflns_av_R_equivalents 0.1066
_diffrn_reflns_av_unetI/netI 0.0754
_diffrn_reflns_limit_h_max 8
_diffrn_reflns_limit_h_min -8
_diffrn_reflns_limit_k_max 17
_diffrn_reflns_limit_k_min -16
_diffrn_reflns_limit_l_max 8
_diffrn_reflns_limit_l_min -8
_diffrn_reflns_number 6145
_diffrn_reflns_theta_full 21.95
_diffrn_reflns_theta_max 21.95
_diffrn_reflns_theta_min 2.51
_diffrn_standards_decay_% 0
_exptl_absorpt_coefficient_mu 0.102
_exptl_absorpt_correction_T_max 0.745
_exptl_absorpt_correction_T_min 0.457
_exptl_absorpt_correction_type empirical
_exptl_absorpt_process_details 'Sadabs 2.01 (Bruker AXS, 1999)'
_exptl_crystal_colour 'light yellow'
_exptl_crystal_density_diffrn 1.425
_exptl_crystal_description prismatic
_exptl_crystal_F_000 480
_exptl_crystal_size_max 0.04
_exptl_crystal_size_mid 0.04
_exptl_crystal_size_min 0.01
_refine_diff_density_max 0.171
_refine_diff_density_min -0.234
_refine_diff_density_rms 0.048
_refine_ls_extinction_method none
_refine_ls_goodness_of_fit_ref 1.09
_refine_ls_hydrogen_treatment mixed
_refine_ls_matrix_type full
_refine_ls_number_parameters 187
_refine_ls_number_reflns 1283
_refine_ls_number_restraints 0
_refine_ls_restrained_S_all 1.09
_refine_ls_R_factor_all 0.0904
_refine_ls_R_factor_gt 0.0444
_refine_ls_shift/su_max 0
_refine_ls_shift/su_mean 0
_refine_ls_structure_factor_coef Fsqd
_refine_ls_weighting_details 'calc w=1/[\s^2^(Fo^2^)+(0.0251P)^2^+0.0000P] where P=(Fo^2^+2Fc^2^)/3'
_refine_ls_weighting_scheme calc
_refine_ls_wR_factor_gt 0.0817
_refine_ls_wR_factor_ref 0.0977
_reflns_number_gt 816
_reflns_number_total 1283
_reflns_threshold_expression >2sigma(I)
_cod_data_source_file jo3020598_si_003.cif
_cod_data_source_block 14
_cod_original_sg_symbol_H-M 'P 21/n'
_cod_database_code 4027738

loop_
_symmetry_equiv_pos_as_xyz
'x, y, z'
'-x+1/2, y+1/2, -z+1/2'
'-x, -y, -z'
'x-1/2, -y-1/2, z-1/2'

loop_
_atom_site_label
_atom_site_type_symbol
_atom_site_fract_x
_atom_site_fract_y
_atom_site_fract_z
_atom_site_U_iso_or_equiv
_atom_site_adp_type
_atom_site_occupancy
_atom_site_symmetry_multiplicity
_atom_site_calc_flag
N N 0.3172(4) 0.04823(17) 0.2284(4) 0.0290(8) Uani 1 1 d
O1 O -0.1098(3) -0.10122(13) 0.1903(3) 0.0319(7) Uani 1 1 d
C1 C 0.2953(5) -0.0289(2) 0.1668(5) 0.0317(10) Uani 1 1 d
C2 C 0.1573(5) -0.0815(2) 0.1516(5) 0.0305(10) Uani 1 1 d
C3 C 0.0297(4) -0.0511(2) 0.2040(4) 0.0274(9) Uani 1 1 d
C4 C 0.0405(4) 0.0297(2) 0.2687(4) 0.0222(9) Uani 1 1 d
C5 C 0.1884(4) 0.0773(2) 0.2800(4) 0.0244(9) Uani 1 1 d
C6 C 0.2010(4) 0.1591(2) 0.3494(4) 0.0251(9) Uani 1 1 d
C7 C 0.0736(4) 0.1882(2) 0.4036(4) 0.0268(9) Uani 1 1 d
C8 C -0.0746(5) 0.1414(2) 0.3888(5) 0.0277(10) Uani 1 1 d
C9 C -0.0906(4) 0.0619(2) 0.3227(4) 0.0259(9) Uani 1 1 d
C10 C -0.2358(5) 0.0072(2) 0.3031(5) 0.0298(10) Uani 1 1 d
C11 C -0.2384(5) -0.0686(2) 0.2419(5) 0.0315(10) Uani 1 1 d
O2 O 0.3395(3) 0.20879(13) 0.3578(3) 0.0312(7) Uani 1 1 d
C12 C 0.4894(5) 0.1945(3) 0.5067(6) 0.0418(11) Uani 1 1 d
O3 O 0.0973(3) 0.26802(13) 0.4689(3) 0.0336(7) Uani 1 1 d
C13 C -0.0010(6) 0.2914(2) 0.5718(6) 0.0336(11) Uani 1 1 d
H1 H 0.388(4) -0.046(2) 0.134(4) 0.04 Uiso 1 1 d
H2 H 0.151(4) -0.136(2) 0.105(4) 0.04 Uiso 1 1 d
H8 H -0.169(4) 0.1626(19) 0.429(4) 0.04 Uiso 1 1 d
H10 H -0.331(4) 0.026(2) 0.339(4) 0.04 Uiso 1 1 d
H11 H -0.329(4) -0.111(2) 0.226(4) 0.04 Uiso 1 1 d
H12A H 0.588(4) 0.235(2) 0.503(4) 0.05 Uiso 1 1 d
H12B H 0.534(4) 0.138(2) 0.509(5) 0.05 Uiso 1 1 d
H12C H 0.455(4) 0.205(2) 0.609(5) 0.05 Uiso 1 1 d
H13A H 0.011(4) 0.255(2) 0.664(5) 0.05 Uiso 1 1 d
H13B H -0.136(5) 0.297(2) 0.491(4) 0.05 Uiso 1 1 d
H13C H 0.042(4) 0.347(2) 0.618(5) 0.05 Uiso 1 1 d

loop_
_atom_site_aniso_label
_atom_site_aniso_U_11
_atom_site_aniso_U_22
_atom_site_aniso_U_33
_atom_site_aniso_U_23
_atom_site_aniso_U_13
_atom_site_aniso_U_12
N 0.0369(19) 0.0171(18) 0.036(2) 0.0026(16) 0.0163(16) 0.0020(15)
O1 0.0372(16) 0.0198(14) 0.0385(18) -0.0001(12) 0.0132(14) -0.0039(13)
C1 0.036(2) 0.025(2) 0.038(3) 0.005(2) 0.017(2) 0.007(2)
C2 0.040(2) 0.017(2) 0.034(3) -0.0003(19) 0.013(2) 0.005(2)
C3 0.028(2) 0.020(2) 0.032(3) 0.0033(19) 0.0083(19) -0.0018(18)
C4 0.029(2) 0.014(2) 0.024(2) 0.0034(18) 0.0091(18) -0.0008(17)
C5 0.032(2) 0.020(2) 0.022(2) 0.0036(18) 0.0095(18) 0.0049(19)
C6 0.030(2) 0.018(2) 0.028(2) 0.0048(17) 0.0126(19) -0.0027(17)
C7 0.035(2) 0.020(2) 0.027(2) 0.0043(19) 0.0140(19) 0.0021(19)
C8 0.030(2) 0.025(2) 0.028(2) 0.0037(19) 0.0098(19) 0.0031(19)
C9 0.030(2) 0.020(2) 0.028(2) 0.0029(18) 0.0105(19) 0.0013(18)
C10 0.034(2) 0.023(2) 0.031(3) 0.005(2) 0.011(2) 0.0023(19)
C11 0.030(2) 0.029(3) 0.036(3) 0.002(2) 0.013(2) -0.0022(19)
O2 0.0343(16) 0.0212(14) 0.0399(18) 0.0016(12) 0.0156(15) -0.0049(12)
C12 0.036(3) 0.044(3) 0.042(3) -0.005(3) 0.010(2) -0.007(2)
O3 0.0475(17) 0.0172(14) 0.0437(17) -0.0086(13) 0.0258(14) -0.0069(12)
C13 0.049(3) 0.022(2) 0.037(3) -0.002(2) 0.025(3) 0.002(2)

loop_
_atom_type_symbol
_atom_type_description
_atom_type_scat_dispersion_real
_atom_type_scat_dispersion_imag
_atom_type_scat_source
C C 0.0033 0.0016 'International Tables Vol C Tables 4.2.6.8 and 6.1.1.4'
H H 0 0 'International Tables Vol C Tables 4.2.6.8 and 6.1.1.4'
N N 0.0061 0.0033 'International Tables Vol C Tables 4.2.6.8 and 6.1.1.4'
O O 0.0106 0.006 'International Tables Vol C Tables 4.2.6.8 and 6.1.1.4'

loop_
_geom_angle_atom_site_label_1
_geom_angle_atom_site_label_2
_geom_angle_atom_site_label_3
_geom_angle
C1 N C5 115.4(3)
C3 O1 C11 117.7(3)
N C1 C2 126.6(3)
N C1 H1 112(2)
C2 C1 H1 121(2)
C3 C2 C1 116.9(3)
C3 C2 H2 122(2)
C1 C2 H2 121(2)
C2 C3 O1 118.7(3)
C2 C3 C4 120.5(3)
O1 C3 C4 120.8(3)
C3 C4 C9 121.0(3)
C3 C4 C5 117.5(3)
C9 C4 C5 121.5(3)
N C5 C4 123.0(3)
N C5 C6 119.5(3)
C4 C5 C6 117.4(3)
C7 C6 O2 120.4(3)
C7 C6 C5 119.9(3)
O2 C6 C5 119.6(3)
C6 C7 O3 115.7(3)
C6 C7 C8 122.4(3)
O3 C7 C8 121.9(3)
C9 C8 C7 119.2(3)
C9 C8 H8 118.0(18)
C7 C8 H8 122.7(18)
C8 C9 C4 119.6(3)
C8 C9 C10 124.3(3)
C4 C9 C10 116.1(3)
C11 C10 C9 120.1(4)
C11 C10 H10 120.0(19)
C9 C10 H10 119.9(19)
C10 C11 O1 124.3(3)
C10 C11 H11 127.1(18)
O1 C11 H11 108.6(18)
C6 O2 C12 113.3(3)
O2 C12 H12A 108.2(19)
O2 C12 H12B 112(2)
H12A C12 H12B 107(3)
O2 C12 H12C 107(2)
H12A C12 H12C 112(3)
H12B C12 H12C 111(3)
C7 O3 C13 116.9(3)
O3 C13 H13A 115(2)
O3 C13 H13B 109.1(18)
H13A C13 H13B 110(3)
O3 C13 H13C 106(2)
H13A C13 H13C 109(3)
H13B C13 H13C 109(3)

loop_
_geom_bond_atom_site_label_1
_geom_bond_atom_site_label_2
_geom_bond_distance
N C1 1.343(4)
N C5 1.378(4)
O1 C3 1.390(4)
O1 C11 1.398(4)
C1 C2 1.402(5)
C1 H1 0.95(3)
C2 C3 1.381(4)
C2 H2 0.97(3)
C3 C4 1.412(5)
C4 C9 1.426(4)
C4 C5 1.428(4)
C5 C6 1.441(4)
C6 C7 1.383(4)
C6 O2 1.389(4)
C7 O3 1.394(4)
C7 C8 1.417(5)
C8 C9 1.395(5)
C8 H8 1.02(3)
C9 C10 1.462(5)
C10 C11 1.332(5)
C10 H10 1.00(3)
C11 H11 0.99(3)
O2 C12 1.440(5)
C12 H12A 1.06(4)
C12 H12B 0.98(3)
C12 H12C 1.02(4)
O3 C13 1.444(4)
C13 H13A 0.95(4)
C13 H13B 1.09(4)
C13 H13C 1.00(4)

loop_
_cod_related_entry_id
_cod_related_entry_database
_cod_related_entry_code
1 ChemSpider 30659574
